data_7043966
loop_
_publ_author_name
'Tang, Xiaoyan'
'Yu, Hong'
'Gao, Bin-Bin'
'Lang, Jian-Ping'

_publ_section_title
;
 [Cd(H2O)6]@{Cd6Cl4(nico)12[Hg(Tab)2(&#xF06D;-Cl)]2}: a heterometallic
 host-guest icosidodecahedron cage via hierarchical assembly
;
_journal_name_full 'Dalton Trans.'
_journal_paper_doi 10.1039/C7DT02679J
_journal_year 2017
_chemical_formula_moiety 'C18 H26 Cd Cl4 Hg N2 S2, C H4 O'
_chemical_formula_sum 'C19 H30 Cd Cl4 Hg N2 O S2'
_chemical_formula_weight 821.37
_space_group_crystal_system monoclinic
_space_group_IT_number 14
_space_group_name_Hall '-P 2ybc'
_space_group_name_H-M_alt 'P 1 21/c 1'
_symmetry_space_group_name_Hall '-P 2ybc'
_symmetry_space_group_name_H-M 'P 1 21/c 1'
_atom_sites_solution_hydrogens mixed
_audit_creation_method SHELXL-2014/7
_audit_update_record
;
2017-08-09 deposited with the CCDC.
2017-08-11 downloaded from the CCDC.
;
_cell_angle_alpha 90
_cell_angle_beta 93.86(3)
_cell_angle_gamma 90
_cell_formula_units_Z 4
_cell_length_a 12.542(3)
_cell_length_b 8.8863(18)
_cell_length_c 24.244(5)
_cell_measurement_reflns_used 8830
_cell_measurement_temperature 193(2)
_cell_measurement_theta_max 25.3491
_cell_measurement_theta_min 3.0957
_cell_volume 2695.9(10)
_computing_structure_refinement 'SHELXL-2014/7 (Sheldrick, 2014)'
_diffrn_ambient_temperature 193(2)
_diffrn_measured_fraction_theta_full 0.998
_diffrn_measured_fraction_theta_max 0.998
_diffrn_measurement_device_type 'Rigaku Mercury'
_diffrn_measurement_method \w
_diffrn_radiation_type MoK\a
_diffrn_radiation_wavelength 0.71073
_diffrn_reflns_av_R_equivalents 0.0601
_diffrn_reflns_av_unetI/netI 0.0465
_diffrn_reflns_Laue_measured_fraction_full 0.998
_diffrn_reflns_Laue_measured_fraction_max 0.998
_diffrn_reflns_limit_h_max 14
_diffrn_reflns_limit_h_min -14
_diffrn_reflns_limit_k_max 10
_diffrn_reflns_limit_k_min -10
_diffrn_reflns_limit_l_max 28
_diffrn_reflns_limit_l_min -27
_diffrn_reflns_number 24838
_diffrn_reflns_point_group_measured_fraction_full 0.998
_diffrn_reflns_point_group_measured_fraction_max 0.998
_diffrn_reflns_theta_full 24.999
_diffrn_reflns_theta_max 24.999
_diffrn_reflns_theta_min 3.221
_exptl_absorpt_coefficient_mu 7.043
_exptl_absorpt_correction_T_max 0.427
_exptl_absorpt_correction_T_min 0.318
_exptl_absorpt_correction_type multi-scan
_exptl_absorpt_process_details 'Jacobson, R. (1998) Private communication to Rigaku Corp.'
_exptl_crystal_colour colorless
_exptl_crystal_density_diffrn 2.024
_exptl_crystal_description needle
_exptl_crystal_F_000 1576
_exptl_crystal_size_max 0.400
_exptl_crystal_size_mid 0.140
_exptl_crystal_size_min 0.120
_refine_diff_density_max 1.316
_refine_diff_density_min -1.318
_refine_diff_density_rms 0.150
_refine_ls_extinction_method none
_refine_ls_goodness_of_fit_ref 1.194
_refine_ls_hydrogen_treatment constr
_refine_ls_matrix_type full
_refine_ls_number_parameters 278
_refine_ls_number_reflns 4743
_refine_ls_number_restraints 0
_refine_ls_restrained_S_all 1.194
_refine_ls_R_factor_all 0.0507
_refine_ls_R_factor_gt 0.0426
_refine_ls_shift/su_max 0.021
_refine_ls_shift/su_mean 0.001
_refine_ls_structure_factor_coef Fsqd
_refine_ls_weighting_details 'w=1/[\s^2^(Fo^2^)+(0.0237P)^2^+8.4247P] where P=(Fo^2^+2Fc^2^)/3'
_refine_ls_weighting_scheme calc
_refine_ls_wR_factor_gt 0.0811
_refine_ls_wR_factor_ref 0.0842
_reflns_Friedel_coverage 0.000
_reflns_number_gt 4249
_reflns_number_total 4743
_reflns_threshold_expression 'I > 2\s(I)'
_cod_data_source_file c7dt02679j2.cif
_cod_data_source_block 4
_cod_database_code 7043966
_shelx_shelxl_version_number 2014/7
_shelx_space_group_comment
;
The symmetry employed for this shelxl refinement is uniquely defined
by the following loop, which should always be used as a source of
symmetry information in preference to the above space-group names.
They are only intended as comments.
;
_shelx_estimated_absorpt_t_min 0.165
_shelx_estimated_absorpt_t_max 0.485

loop_
_space_group_symop_operation_xyz
'x, y, z'
'-x, y+1/2, -z+1/2'
'-x, -y, -z'
'x, -y-1/2, z-1/2'

loop_
_atom_site_label
_atom_site_type_symbol
_atom_site_fract_x
_atom_site_fract_y
_atom_site_fract_z
_atom_site_U_iso_or_equiv
_atom_site_adp_type
_atom_site_occupancy
_atom_site_site_symmetry_order
_atom_site_calc_flag
_atom_site_refinement_flags_posn
_atom_site_refinement_flags_adp
Hg1 Hg 0.69477(2) 0.60607(3) 0.95868(2) 0.02752(10) Uani 1 1 d . .
S1 S 0.56392(14) 0.5108(2) 0.89569(8) 0.0334(5) Uani 1 1 d . .
S2 S 0.84270(14) 0.6770(2) 1.01583(8) 0.0297(4) Uani 1 1 d . .
Cd1 Cd 0.79328(4) 0.17719(6) 0.83789(2) 0.02650(14) Uani 1 1 d . .
Cl1 Cl 0.60987(14) 0.1797(2) 0.79703(8) 0.0327(4) Uani 1 1 d . .
Cl2 Cl 0.82521(15) -0.0449(2) 0.89832(8) 0.0392(5) Uani 1 1 d . .
Cl3 Cl 0.84012(14) 0.3966(2) 0.89678(8) 0.0344(4) Uani 1 1 d . .
Cl4 Cl 0.90639(17) 0.1431(3) 0.76016(9) 0.0576(7) Uani 1 1 d . .
N1 N 0.1292(4) 0.7918(6) 0.9157(2) 0.0222(13) Uani 1 1 d . .
N2 N 0.7182(4) 0.8156(6) 1.2469(2) 0.0252(13) Uani 1 1 d . .
C1 C 0.4424(5) 0.6061(8) 0.9053(3) 0.0245(16) Uani 1 1 d . .
C2 C 0.4121(6) 0.6617(8) 0.9554(3) 0.0301(17) Uani 1 1 d . .
H2 H 0.4609 0.6585 0.9871 0.036 Uiso 1 1 calc R U
C3 C 0.3101(6) 0.7226(8) 0.9595(3) 0.0277(17) Uani 1 1 d . .
H3 H 0.2894 0.7595 0.9940 0.033 Uiso 1 1 calc R U
C4 C 0.2400(5) 0.7288(7) 0.9137(3) 0.0198(15) Uani 1 1 d . .
C5 C 0.2691(6) 0.6755(8) 0.8629(3) 0.0268(16) Uani 1 1 d . .
H5 H 0.2205 0.6802 0.8312 0.032 Uiso 1 1 calc R U
C6 C 0.3701(6) 0.6157(8) 0.8594(3) 0.0314(18) Uani 1 1 d . .
H6 H 0.3907 0.5802 0.8247 0.038 Uiso 1 1 calc R U
C7 C 0.0473(5) 0.6685(8) 0.9041(3) 0.0306(17) Uani 1 1 d . .
H7A H 0.0532 0.6298 0.8666 0.046 Uiso 1 1 calc R U
H7B H -0.0246 0.7092 0.9074 0.046 Uiso 1 1 calc R U
H7C H 0.0604 0.5867 0.9308 0.046 Uiso 1 1 calc R U
C8 C 0.1119(6) 0.9128(8) 0.8732(3) 0.036(2) Uani 1 1 d . .
H8A H 0.1682 0.9888 0.8786 0.054 Uiso 1 1 calc R U
H8B H 0.0421 0.9599 0.8769 0.054 Uiso 1 1 calc R U
H8C H 0.1140 0.8690 0.8362 0.054 Uiso 1 1 calc R U
C9 C 0.1104(6) 0.8583(9) 0.9711(3) 0.038(2) Uani 1 1 d . .
H9A H 0.1160 0.7791 0.9993 0.058 Uiso 1 1 calc R U
H9B H 0.0388 0.9030 0.9700 0.058 Uiso 1 1 calc R U
H9C H 0.1640 0.9361 0.9803 0.058 Uiso 1 1 calc R U
C10 C 0.7966(5) 0.7079(7) 1.0821(3) 0.0211(15) Uani 1 1 d . .
C11 C 0.6937(5) 0.7492(7) 1.0931(3) 0.0236(15) Uani 1 1 d . .
H11 H 0.6400 0.7555 1.0636 0.028 Uiso 1 1 calc R U
C12 C 0.6677(6) 0.7817(7) 1.1465(3) 0.0253(16) Uani 1 1 d . .
H12 H 0.5966 0.8087 1.1536 0.030 Uiso 1 1 calc R U
C13 C 0.7459(5) 0.7747(7) 1.1896(3) 0.0206(15) Uani 1 1 d . .
C14 C 0.8479(5) 0.7312(7) 1.1797(3) 0.0242(16) Uani 1 1 d . .
H14 H 0.9009 0.7230 1.2094 0.029 Uiso 1 1 calc R U
C15 C 0.8733(5) 0.6992(7) 1.1262(3) 0.0227(15) Uani 1 1 d . .
H15 H 0.9443 0.6709 1.1195 0.027 Uiso 1 1 calc R U
C16 C 0.8146(6) 0.8220(11) 1.2864(3) 0.044(2) Uani 1 1 d . .
H16A H 0.8477 0.7222 1.2893 0.066 Uiso 1 1 calc R U
H16B H 0.7935 0.8536 1.3229 0.066 Uiso 1 1 calc R U
H16C H 0.8659 0.8943 1.2730 0.066 Uiso 1 1 calc R U
C17 C 0.6653(7) 0.9691(8) 1.2460(3) 0.039(2) Uani 1 1 d . .
H17A H 0.6455 0.9947 1.2832 0.058 Uiso 1 1 calc R U
H17B H 0.6011 0.9670 1.2206 0.058 Uiso 1 1 calc R U
H17C H 0.7152 1.0446 1.2334 0.058 Uiso 1 1 calc R U
C18 C 0.6412(6) 0.7018(9) 1.2674(3) 0.0364(19) Uani 1 1 d . .
H18A H 0.6754 0.6026 1.2696 0.055 Uiso 1 1 calc R U
H18B H 0.5774 0.6973 1.2418 0.055 Uiso 1 1 calc R U
H18C H 0.6207 0.7313 1.3042 0.055 Uiso 1 1 calc R U
C19 C 0.5430(7) 0.9972(10) 0.9296(4) 0.052(2) Uani 1 1 d . .
H19A H 0.4745 0.9984 0.9467 0.078 Uiso 1 1 calc R U
H19B H 0.5346 0.9453 0.8939 0.078 Uiso 1 1 calc R U
H19C H 0.5668 1.1008 0.9239 0.078 Uiso 1 1 calc R U
O1 O 0.6202(5) 0.9207(7) 0.9647(3) 0.0566(17) Uani 1 1 d . .
H1 H 0.6799 0.9262 0.9510 0.085 Uiso 1 1 d R U

loop_
_atom_site_aniso_label
_atom_site_aniso_U_11
_atom_site_aniso_U_22
_atom_site_aniso_U_33
_atom_site_aniso_U_23
_atom_site_aniso_U_13
_atom_site_aniso_U_12
Hg1 0.02388(16) 0.03762(18) 0.02103(17) -0.00043(12) 0.00140(12) 0.00597(12)
S1 0.0263(10) 0.0446(12) 0.0289(11) -0.0105(9) -0.0025(8) 0.0098(9)
S2 0.0234(9) 0.0424(11) 0.0236(10) -0.0015(8) 0.0031(8) 0.0004(8)
Cd1 0.0250(3) 0.0292(3) 0.0250(3) -0.0011(2) -0.0002(2) 0.0016(2)
Cl1 0.0259(9) 0.0315(10) 0.0399(11) -0.0014(8) -0.0045(8) 0.0018(8)
Cl2 0.0385(11) 0.0404(11) 0.0390(12) 0.0110(9) 0.0034(9) 0.0132(9)
Cl3 0.0277(10) 0.0343(10) 0.0410(12) -0.0112(8) 0.0005(9) 0.0020(8)
Cl4 0.0314(11) 0.116(2) 0.0262(11) -0.0140(12) 0.0042(9) -0.0114(12)
N1 0.020(3) 0.023(3) 0.024(3) -0.002(2) 0.003(3) 0.003(2)
N2 0.026(3) 0.027(3) 0.023(3) -0.003(3) 0.002(3) -0.004(3)
C1 0.023(4) 0.031(4) 0.019(4) 0.004(3) 0.000(3) 0.000(3)
C2 0.028(4) 0.040(4) 0.021(4) -0.008(3) -0.001(3) 0.001(3)
C3 0.027(4) 0.034(4) 0.022(4) -0.003(3) 0.004(3) 0.001(3)
C4 0.017(3) 0.017(3) 0.026(4) 0.002(3) 0.004(3) -0.002(3)
C5 0.027(4) 0.029(4) 0.024(4) 0.001(3) -0.007(3) 0.002(3)
C6 0.032(4) 0.038(4) 0.024(4) -0.001(3) 0.005(3) 0.003(3)
C7 0.024(4) 0.023(4) 0.045(5) -0.004(3) 0.002(4) -0.004(3)
C8 0.039(5) 0.017(4) 0.054(5) 0.012(3) 0.010(4) 0.013(3)
C9 0.032(4) 0.048(5) 0.036(5) -0.018(4) 0.004(4) 0.015(4)
C10 0.026(4) 0.017(3) 0.021(4) 0.000(3) 0.000(3) -0.002(3)
C11 0.020(4) 0.025(4) 0.025(4) 0.004(3) -0.003(3) 0.004(3)
C12 0.025(4) 0.022(4) 0.029(4) -0.003(3) 0.005(3) -0.001(3)
C13 0.025(4) 0.021(4) 0.016(4) 0.000(3) 0.003(3) -0.002(3)
C14 0.020(4) 0.025(4) 0.027(4) -0.003(3) -0.003(3) 0.001(3)
C15 0.018(3) 0.015(3) 0.035(4) -0.004(3) 0.003(3) 0.003(3)
C16 0.036(5) 0.068(6) 0.027(5) -0.006(4) -0.007(4) -0.004(4)
C17 0.057(5) 0.027(4) 0.034(5) -0.006(4) 0.020(4) 0.007(4)
C18 0.036(4) 0.041(5) 0.033(5) 0.002(4) 0.008(4) -0.012(4)
C19 0.046(5) 0.056(6) 0.055(6) 0.028(5) 0.015(5) 0.019(5)
O1 0.046(4) 0.062(4) 0.064(4) 0.024(3) 0.017(3) 0.017(3)

loop_
_atom_type_symbol
_atom_type_description
_atom_type_scat_dispersion_real
_atom_type_scat_dispersion_imag
_atom_type_scat_source
C C 0.0033 0.0016 'International Tables Vol C Tables 4.2.6.8 and 6.1.1.4'
H H 0.0000 0.0000 'International Tables Vol C Tables 4.2.6.8 and 6.1.1.4'
N N 0.0061 0.0033 'International Tables Vol C Tables 4.2.6.8 and 6.1.1.4'
O O 0.0106 0.0060 'International Tables Vol C Tables 4.2.6.8 and 6.1.1.4'
S S 0.1246 0.1234 'International Tables Vol C Tables 4.2.6.8 and 6.1.1.4'
Cl Cl 0.1484 0.1585 'International Tables Vol C Tables 4.2.6.8 and 6.1.1.4'
Cd Cd -0.8075 1.2024 'International Tables Vol C Tables 4.2.6.8 and 6.1.1.4'
Hg Hg -2.3894 9.2266 'International Tables Vol C Tables 4.2.6.8 and 6.1.1.4'

loop_
_geom_angle_atom_site_label_1
_geom_angle_atom_site_label_2
_geom_angle_atom_site_label_3
_geom_angle
S1 Hg1 S2 171.58(6)
C1 S1 Hg1 108.4(2)
C10 S2 Hg1 106.7(2)
Cl1 Cd1 Cl4 105.49(7)
Cl1 Cd1 Cl3 114.15(6)
Cl4 Cd1 Cl3 114.54(8)
Cl1 Cd1 Cl2 110.96(7)
Cl4 Cd1 Cl2 106.11(8)
Cl3 Cd1 Cl2 105.37(7)
C8 N1 C9 108.1(6)
C8 N1 C4 109.7(5)
C9 N1 C4 112.1(5)
C8 N1 C7 109.1(6)
C9 N1 C7 107.8(5)
C4 N1 C7 110.0(5)
C16 N2 C13 112.1(5)
C16 N2 C18 108.9(6)
C13 N2 C18 109.6(5)
C16 N2 C17 108.1(6)
C13 N2 C17 109.5(5)
C18 N2 C17 108.6(6)
C2 C1 C6 118.5(6)
C2 C1 S1 125.0(6)
C6 C1 S1 116.4(5)
C1 C2 C3 120.4(7)
C1 C2 H2 119.8
C3 C2 H2 119.8
C4 C3 C2 119.8(6)
C4 C3 H3 120.1
C2 C3 H3 120.1
C3 C4 C5 120.8(6)
C3 C4 N1 122.2(6)
C5 C4 N1 117.0(6)
C6 C5 C4 118.8(7)
C6 C5 H5 120.6
C4 C5 H5 120.6
C5 C6 C1 121.7(7)
C5 C6 H6 119.2
C1 C6 H6 119.2
N1 C7 H7A 109.5
N1 C7 H7B 109.5
H7A C7 H7B 109.5
N1 C7 H7C 109.5
H7A C7 H7C 109.5
H7B C7 H7C 109.5
N1 C8 H8A 109.5
N1 C8 H8B 109.5
H8A C8 H8B 109.5
N1 C8 H8C 109.5
H8A C8 H8C 109.5
H8B C8 H8C 109.5
N1 C9 H9A 109.5
N1 C9 H9B 109.5
H9A C9 H9B 109.5
N1 C9 H9C 109.5
H9A C9 H9C 109.5
H9B C9 H9C 109.5
C11 C10 C15 118.2(6)
C11 C10 S2 125.7(5)
C15 C10 S2 116.0(5)
C10 C11 C12 121.0(7)
C10 C11 H11 119.5
C12 C11 H11 119.5
C11 C12 C13 119.7(6)
C11 C12 H12 120.1
C13 C12 H12 120.1
C14 C13 C12 120.1(6)
C14 C13 N2 120.5(6)
C12 C13 N2 119.4(6)
C13 C14 C15 119.8(6)
C13 C14 H14 120.1
C15 C14 H14 120.1
C14 C15 C10 121.1(6)
C14 C15 H15 119.4
C10 C15 H15 119.4
N2 C16 H16A 109.5
N2 C16 H16B 109.5
H16A C16 H16B 109.5
N2 C16 H16C 109.5
H16A C16 H16C 109.5
H16B C16 H16C 109.5
N2 C17 H17A 109.5
N2 C17 H17B 109.5
H17A C17 H17B 109.5
N2 C17 H17C 109.5
H17A C17 H17C 109.5
H17B C17 H17C 109.5
N2 C18 H18A 109.5
N2 C18 H18B 109.5
H18A C18 H18B 109.5
N2 C18 H18C 109.5
H18A C18 H18C 109.5
H18B C18 H18C 109.5
O1 C19 H19A 109.5
O1 C19 H19B 109.5
H19A C19 H19B 109.5
O1 C19 H19C 109.5
H19A C19 H19C 109.5
H19B C19 H19C 109.5
C19 O1 H1 109.0

loop_
_geom_bond_atom_site_label_1
_geom_bond_atom_site_label_2
_geom_bond_distance
Hg1 S1 2.325(2)
Hg1 S2 2.327(2)
S1 C1 1.772(7)
S2 C10 1.766(7)
Cd1 Cl1 2.4426(19)
Cd1 Cl4 2.452(2)
Cd1 Cl3 2.4644(19)
Cd1 Cl2 2.475(2)
N1 C8 1.495(9)
N1 C9 1.502(9)
N1 C4 1.503(8)
N1 C7 1.515(8)
N2 C16 1.493(9)
N2 C13 1.499(8)
N2 C18 1.506(9)
N2 C17 1.516(9)
C1 C2 1.388(9)
C1 C6 1.391(10)
C2 C3 1.399(10)
C2 H2 0.9500
C3 C4 1.371(10)
C3 H3 0.9500
C4 C5 1.391(9)
C5 C6 1.381(10)
C5 H5 0.9500
C6 H6 0.9500
C7 H7A 0.9800
C7 H7B 0.9800
C7 H7C 0.9800
C8 H8A 0.9800
C8 H8B 0.9800
C8 H8C 0.9800
C9 H9A 0.9800
C9 H9B 0.9800
C9 H9C 0.9800
C10 C11 1.385(9)
C10 C15 1.391(9)
C11 C12 1.386(9)
C11 H11 0.9500
C12 C13 1.384(10)
C12 H12 0.9500
C13 C14 1.373(9)
C14 C15 1.384(9)
C14 H14 0.9500
C15 H15 0.9500
C16 H16A 0.9800
C16 H16B 0.9800
C16 H16C 0.9800
C17 H17A 0.9800
C17 H17B 0.9800
C17 H17C 0.9800
C18 H18A 0.9800
C18 H18B 0.9800
C18 H18C 0.9800
C19 O1 1.418(9)
C19 H19A 0.9800
C19 H19B 0.9800
C19 H19C 0.9800
O1 H1 0.8399

loop_
_geom_hbond_atom_site_label_D
_geom_hbond_atom_site_label_H
_geom_hbond_atom_site_label_A
_geom_hbond_distance_DH
_geom_hbond_distance_HA
_geom_hbond_distance_DA
_geom_hbond_angle_DHA
_geom_hbond_site_symmetry_A
O1 H1 Cl2 0.84 2.31 3.138(6) 169.1 1_565
C5 H5 Cl4 0.95 2.66 3.598(8) 169.9 2_656
C8 H8B Cl2 0.98 2.80 3.706(8) 153.4 1_465
C14 H14 Cl4 0.95 2.75 3.503(7) 136.7 3_767
C15 H15 Cl3 0.95 2.82 3.772(7) 176.4 3_767
C18 H18A Cl1 0.98 2.74 3.492(8) 134.4 4_566
C18 H18B Cl1 0.98 2.70 3.578(8) 149.1 3_667
